data_7060027
loop_
_publ_author_name
'Song, Li-Cheng'
'Chen, Wei'
'Zhu, Liang'
'Hu, Fu-Qiang'
'Jiang, Kai-Yu'

_publ_section_title
;
 Synthesis, characterization, and some properties of two types of new
 [Fe]-H2ase models containing a 4-phosphatopyridine or a
 4-phosphatoguanosinepyridine moiety
;
_journal_issue 42
_journal_name_full 'New Journal of Chemistry'
_journal_page_first 18496
_journal_page_last 18507
_journal_paper_doi 10.1039/D0NJ04194G
_journal_volume 44
_journal_year 2020
_chemical_formula_moiety 'C18 H18 Fe N2 O5 S, H2 O'
_chemical_formula_sum 'C18 H20 Fe N2 O6 S'
_chemical_formula_weight 448.27
_space_group_crystal_system triclinic
_space_group_IT_number 2
_space_group_name_Hall '-P 1'
_space_group_name_H-M_alt 'P -1'
_atom_sites_solution_hydrogens mixed
_atom_sites_solution_primary dual
_audit_creation_date 2018-07-25
_audit_creation_method
;
Olex2 1.2
(compiled 2018.05.18 svn.r3508 for OlexSys, GUI svn.r5497)
;
_audit_update_record
;
2020-08-17 deposited with the CCDC.	2020-10-02 downloaded from the CCDC.
;
_cell_angle_alpha 94.416(4)
_cell_angle_beta 100.835(4)
_cell_angle_gamma 107.189(4)
_cell_formula_units_Z 2
_cell_length_a 8.2237(4)
_cell_length_b 10.2873(5)
_cell_length_c 11.9807(5)
_cell_measurement_reflns_used 10014
_cell_measurement_temperature 293(2)
_cell_measurement_theta_max 33.0200
_cell_measurement_theta_min 2.6310
_cell_volume 941.49(8)
_computing_cell_refinement 'CrysAlisPro 1.171.38.46 (Rigaku OD, 2015)'
_computing_data_collection 'CrysAlisPro 1.171.38.46 (Rigaku OD, 2015)'
_computing_data_reduction 'CrysAlisPro 1.171.38.46 (Rigaku OD, 2015)'
_computing_molecular_graphics 'Olex2 (Dolomanov et al., 2009)'
_computing_publication_material 'Olex2 (Dolomanov et al., 2009)'
_computing_structure_refinement 'ShelXL (Sheldrick, 2015)'
_computing_structure_solution 'ShelXT (Sheldrick, 2015)'
_diffrn_ambient_temperature 293(2)
_diffrn_detector 'CCD plate'
_diffrn_measured_fraction_theta_full 0.966
_diffrn_measured_fraction_theta_max 0.969
_diffrn_measurement_details
;
List of Runs (angles in degrees, time in seconds):

  # Type    Start    End  Width  t~exp~   \w     \q     \k     \f   Frames
#--------------------------------------------------------------------------
  1  \w   -115.00  65.00   1.00    1.00    --  -25.00  45.00   0.00  180
  2  \w   -115.00  65.00   1.00    1.00    --  -25.00  45.00  90.00  180
  3  \w   -115.00  65.00   1.00    1.00    --  -25.00  45.00 180.00  180
;
_diffrn_measurement_device 'abstract diffractometer'
_diffrn_measurement_device_type 'dtrek-CrysAlisPro-abstract goniometer imported rigaku-d*trek images'
_diffrn_measurement_method '\w scans'
_diffrn_orient_matrix_type 'CrysAlisPro convention (1999,Acta A55,543-557)'
_diffrn_orient_matrix_UB_11 0.0368216000
_diffrn_orient_matrix_UB_12 -0.0503631000
_diffrn_orient_matrix_UB_13 -0.0173449000
_diffrn_orient_matrix_UB_21 -0.0562764000
_diffrn_orient_matrix_UB_22 -0.0132358000
_diffrn_orient_matrix_UB_23 -0.0551410000
_diffrn_orient_matrix_UB_31 0.0636223000
_diffrn_orient_matrix_UB_32 0.0510235000
_diffrn_orient_matrix_UB_33 -0.0191331000
_diffrn_radiation_monochromator graphite
_diffrn_radiation_probe x-ray
_diffrn_radiation_type MoK\a
_diffrn_radiation_wavelength 0.71073
_diffrn_reflns_av_R_equivalents 0.0264
_diffrn_reflns_av_unetI/netI 0.0289
_diffrn_reflns_Laue_measured_fraction_full 0.966
_diffrn_reflns_Laue_measured_fraction_max 0.969
_diffrn_reflns_limit_h_max 10
_diffrn_reflns_limit_h_min -10
_diffrn_reflns_limit_k_max 12
_diffrn_reflns_limit_k_min -12
_diffrn_reflns_limit_l_max 14
_diffrn_reflns_limit_l_min -14
_diffrn_reflns_number 9296
_diffrn_reflns_point_group_measured_fraction_full 0.966
_diffrn_reflns_point_group_measured_fraction_max 0.969
_diffrn_reflns_theta_full 25.242
_diffrn_reflns_theta_max 26.367
_diffrn_reflns_theta_min 1.748
_diffrn_source 'fine-focus sealed X-ray tube'
_diffrn_source_type 'Enhance (Mo) X-ray Source'
_exptl_absorpt_coefficient_mu 0.951
_exptl_absorpt_correction_T_max 1.00000
_exptl_absorpt_correction_T_min 0.83257
_exptl_absorpt_correction_type multi-scan
_exptl_absorpt_process_details
;
CrysAlisPro 1.171.38.46 (Rigaku Oxford Diffraction, 2015)
Empirical absorption correction using spherical harmonics,
 implemented in SCALE3 ABSPACK scaling algorithm.
;
_exptl_crystal_colour 'clear light yellow'
_exptl_crystal_colour_lustre clear
_exptl_crystal_colour_modifier light
_exptl_crystal_colour_primary yellow
_exptl_crystal_density_diffrn 1.581
_exptl_crystal_description block
_exptl_crystal_F_000 464
_exptl_crystal_size_max 0.05
_exptl_crystal_size_mid 0.04
_exptl_crystal_size_min 0.03
_refine_diff_density_max 0.307
_refine_diff_density_min -0.350
_refine_diff_density_rms 0.052
_refine_ls_extinction_method none
_refine_ls_goodness_of_fit_ref 1.034
_refine_ls_hydrogen_treatment constr
_refine_ls_matrix_type full
_refine_ls_number_parameters 264
_refine_ls_number_reflns 3735
_refine_ls_number_restraints 1
_refine_ls_restrained_S_all 1.034
_refine_ls_R_factor_all 0.0308
_refine_ls_R_factor_gt 0.0286
_refine_ls_shift/su_max 0.001
_refine_ls_shift/su_mean 0.000
_refine_ls_structure_factor_coef Fsqd
_refine_ls_weighting_details 'w=1/[\s^2^(Fo^2^)+(0.0354P)^2^+0.6065P] where P=(Fo^2^+2Fc^2^)/3'
_refine_ls_weighting_scheme calc
_refine_ls_wR_factor_gt 0.0731
_refine_ls_wR_factor_ref 0.0744
_reflns_Friedel_coverage 0.000
_reflns_number_gt 3479
_reflns_number_total 3735
_reflns_threshold_expression 'I > 2\s(I)'
_cod_data_source_file d0nj04194g2.cif
_cod_data_source_block C
_cod_depositor_comments 'Adding full bibliography for 7060026--7060027.cif.'
_cod_database_code 7060027
_shelx_shelxl_version_number 2018/3
_chemical_oxdiff_formula 'C11 H10 N O'
_shelx_space_group_comment
;
The symmetry employed for this shelxl refinement is uniquely defined
by the following loop, which should always be used as a source of
symmetry information in preference to the above space-group names.
They are only intended as comments.
;
_shelx_estimated_absorpt_t_max 0.972
_shelx_estimated_absorpt_t_min 0.954
_reflns_odcompleteness_completeness 96.94
_reflns_odcompleteness_iscentric 1
_reflns_odcompleteness_theta 26.32
_olex2_refinement_description
;
1. Fixed Uiso
 At 1.2 times of:
  All C(H) groups, All C(H,H) groups, All O(H,H) groups
 At 1.5 times of:
  All C(H,H,H) groups, All O(H) groups
2. Restrained distances
 O6-H6B
 0.85 with sigma of 0.005
3.a Free rotating group:
 H6A(H6B)
3.b Secondary CH2 refined with riding coordinates:
 C4(H4A,H4B)
3.c Aromatic/amide H refined with riding coordinates:
 C14(H14), C15(H15), C16(H16)
3.d Idealised Me refined as rotating group:
 C10(H10A,H10B,H10C), C11(H11A,H11B,H11C), C12(H12A,H12B,H12C), C18(H18A,H18B,
 H18C)
3.e Idealised tetrahedral OH refined as rotating group:
 O4(H4)
;
_olex2_submission_special_instructions 'No special instructions were received'
_oxdiff_exptl_absorpt_empirical_details
;
Empirical correction (ABSPACK) includes:
- Absorption correction using spherical harmonics
- Frame scaling
- Detector area scaling
;
_oxdiff_exptl_absorpt_empirical_full_max 1.205
_oxdiff_exptl_absorpt_empirical_full_min 0.792

loop_
_space_group_symop_operation_xyz
'x, y, z'
'-x, -y, -z'

loop_
_atom_site_label
_atom_site_type_symbol
_atom_site_fract_x
_atom_site_fract_y
_atom_site_fract_z
_atom_site_U_iso_or_equiv
_atom_site_adp_type
_atom_site_occupancy
_atom_site_site_symmetry_order
_atom_site_calc_flag
_atom_site_refinement_flags_posn
_atom_site_refinement_flags_adp
_atom_site_refinement_flags_occupancy
_atom_site_disorder_assembly
_atom_site_disorder_group
Fe1 Fe 0.65042(3) 0.82864(2) 0.22963(2) 0.01396(9) Uani 1 1 d . . . . .
S1 S 0.93116(5) 0.98375(4) 0.31340(4) 0.01954(11) Uani 1 1 d . . . . .
O1 O 0.30880(18) 0.63389(15) 0.12114(13) 0.0334(3) Uani 1 1 d . . . . .
O2 O 0.56221(17) 1.05474(13) 0.13127(11) 0.0263(3) Uani 1 1 d . . . . .
O3 O 0.44644(17) 0.93287(14) 0.35888(11) 0.0265(3) Uani 1 1 d . . . . .
O4 O 0.78062(18) 0.42077(13) 0.56137(10) 0.0235(3) Uani 1 1 d . . . . .
H4 H 0.802345 0.354614 0.532653 0.035 Uiso 1 1 calc GR . . . .
O5 O 0.75399(15) 0.54858(12) 0.18332(10) 0.0182(3) Uani 1 1 d . . . . .
N1 N 0.70541(17) 0.68282(14) 0.32724(11) 0.0144(3) Uani 1 1 d . . . . .
N2 N 0.81954(18) 0.82579(14) 0.12187(12) 0.0168(3) Uani 1 1 d . . . . .
C1 C 0.4444(2) 0.70886(18) 0.16112(15) 0.0197(4) Uani 1 1 d . . . . .
C2 C 0.5983(2) 0.96521(18) 0.16803(14) 0.0176(3) Uani 1 1 d . . . . .
C3 C 0.5529(2) 0.87223(17) 0.35592(14) 0.0176(3) Uani 1 1 d . . . . .
C4 C 0.6325(2) 0.82644(18) 0.46509(14) 0.0190(3) Uani 1 1 d . . . . .
H4A H 0.732247 0.901422 0.508310 0.023 Uiso 1 1 calc R . . . .
H4B H 0.547280 0.803194 0.512420 0.023 Uiso 1 1 calc R . . . .
C5 C 0.6889(2) 0.70469(17) 0.43772(14) 0.0157(3) Uani 1 1 d . . . . .
C6 C 0.7198(2) 0.62084(17) 0.51825(14) 0.0165(3) Uani 1 1 d . . . . .
C7 C 0.7579(2) 0.50271(17) 0.48152(14) 0.0168(3) Uani 1 1 d . . . . .
C8 C 0.7645(2) 0.47216(17) 0.36723(14) 0.0167(3) Uani 1 1 d . . . . .
C9 C 0.7441(2) 0.56932(17) 0.29529(14) 0.0151(3) Uani 1 1 d . . . . .
C10 C 0.9268(2) 0.5559(2) 0.16771(16) 0.0252(4) Uani 1 1 d . . . . .
H10A H 0.919565 0.520718 0.089712 0.038 Uiso 1 1 calc GR . . . .
H10B H 0.974324 0.501927 0.218515 0.038 Uiso 1 1 calc GR . . . .
H10C H 1.001094 0.649745 0.184546 0.038 Uiso 1 1 calc GR . . . .
C11 C 0.7812(3) 0.33698(18) 0.32282(15) 0.0231(4) Uani 1 1 d . . . . .
H11A H 0.899317 0.337614 0.348608 0.035 Uiso 1 1 calc GR . . . .
H11B H 0.751057 0.323194 0.240434 0.035 Uiso 1 1 calc GR . . . .
H11C H 0.704000 0.263864 0.351086 0.035 Uiso 1 1 calc GR . . . .
C12 C 0.7107(2) 0.65211(19) 0.64123(14) 0.0212(4) Uani 1 1 d . . . . .
H12A H 0.791365 0.741361 0.673547 0.032 Uiso 1 1 calc GR . . . .
H12B H 0.740441 0.584172 0.684129 0.032 Uiso 1 1 calc GR . . . .
H12C H 0.594478 0.650768 0.644488 0.032 Uiso 1 1 calc GR . . . .
C13 C 0.9696(2) 0.91371(17) 0.18709(15) 0.0185(3) Uani 1 1 d . . . . .
C14 C 1.1270(2) 0.9424(2) 0.15137(17) 0.0251(4) Uani 1 1 d . . . . .
H14 H 1.230757 0.999950 0.198372 0.030 Uiso 1 1 calc R . . . .
C15 C 1.1223(3) 0.8817(2) 0.04301(17) 0.0280(4) Uani 1 1 d . . . . .
H15 H 1.224850 0.897617 0.016563 0.034 Uiso 1 1 calc R . . . .
C16 C 0.9667(3) 0.7977(2) -0.02609(16) 0.0261(4) Uani 1 1 d . . . . .
H16 H 0.963791 0.759755 -0.099737 0.031 Uiso 1 1 calc R . . . .
C17 C 0.8143(2) 0.77010(18) 0.01506(15) 0.0203(4) Uani 1 1 d . . . . .
C18 C 0.6416(3) 0.6814(2) -0.05461(15) 0.0256(4) Uani 1 1 d . . . . .
H18A H 0.594088 0.606969 -0.014412 0.038 Uiso 1 1 calc GR . . . .
H18B H 0.655691 0.645187 -0.127171 0.038 Uiso 1 1 calc GR . . . .
H18C H 0.563593 0.734888 -0.067166 0.038 Uiso 1 1 calc GR . . . .
O6 O 0.8306(2) 0.18066(15) 0.53909(13) 0.0302(3) Uani 1 1 d D . . . .
H6A H 0.904095 0.156169 0.564348 0.036 Uiso 1 1 d . . . . .
H6B H 0.745231 0.142638 0.568637 0.036 Uiso 1 1 d DG . . . .

loop_
_atom_site_aniso_label
_atom_site_aniso_U_11
_atom_site_aniso_U_22
_atom_site_aniso_U_33
_atom_site_aniso_U_23
_atom_site_aniso_U_13
_atom_site_aniso_U_12
Fe1 0.01402(14) 0.01502(14) 0.01374(13) 0.00207(9) 0.00332(9) 0.00577(9)
S1 0.0173(2) 0.0192(2) 0.0197(2) 0.00080(16) 0.00259(16) 0.00369(17)
O1 0.0191(7) 0.0302(8) 0.0431(8) -0.0059(6) 0.0003(6) 0.0028(6)
O2 0.0314(7) 0.0232(7) 0.0280(7) 0.0086(5) 0.0057(6) 0.0137(6)
O3 0.0311(7) 0.0347(8) 0.0249(7) 0.0083(6) 0.0119(5) 0.0227(6)
O4 0.0344(7) 0.0216(7) 0.0190(6) 0.0078(5) 0.0069(5) 0.0136(6)
O5 0.0216(6) 0.0219(6) 0.0137(6) 0.0016(5) 0.0048(5) 0.0103(5)
N1 0.0131(6) 0.0152(7) 0.0149(7) 0.0018(5) 0.0033(5) 0.0045(5)
N2 0.0179(7) 0.0179(7) 0.0172(7) 0.0056(5) 0.0055(5) 0.0078(6)
C1 0.0222(9) 0.0201(9) 0.0210(8) 0.0036(7) 0.0063(7) 0.0118(7)
C2 0.0156(8) 0.0206(9) 0.0163(8) 0.0004(6) 0.0050(6) 0.0047(7)
C3 0.0182(8) 0.0157(8) 0.0186(8) 0.0013(6) 0.0048(6) 0.0050(7)
C4 0.0228(9) 0.0194(8) 0.0160(8) 0.0005(6) 0.0052(7) 0.0085(7)
C5 0.0134(8) 0.0159(8) 0.0168(8) 0.0009(6) 0.0036(6) 0.0034(6)
C6 0.0148(8) 0.0176(8) 0.0151(8) 0.0015(6) 0.0025(6) 0.0030(6)
C7 0.0134(8) 0.0171(8) 0.0184(8) 0.0044(6) 0.0028(6) 0.0026(6)
C8 0.0153(8) 0.0153(8) 0.0190(8) 0.0016(6) 0.0033(6) 0.0044(6)
C9 0.0128(7) 0.0166(8) 0.0148(8) 0.0010(6) 0.0025(6) 0.0039(6)
C10 0.0292(10) 0.0327(10) 0.0234(9) 0.0077(8) 0.0136(7) 0.0186(8)
C11 0.0309(10) 0.0173(9) 0.0228(9) 0.0028(7) 0.0064(7) 0.0101(7)
C12 0.0233(9) 0.0248(9) 0.0155(8) 0.0033(7) 0.0045(7) 0.0076(7)
C13 0.0192(8) 0.0192(8) 0.0196(8) 0.0074(7) 0.0053(7) 0.0080(7)
C14 0.0190(9) 0.0286(10) 0.0298(10) 0.0116(8) 0.0077(7) 0.0075(8)
C15 0.0258(10) 0.0382(11) 0.0320(10) 0.0191(8) 0.0178(8) 0.0173(8)
C16 0.0341(10) 0.0339(11) 0.0203(9) 0.0119(8) 0.0135(8) 0.0192(9)
C17 0.0281(9) 0.0212(9) 0.0173(8) 0.0076(7) 0.0074(7) 0.0138(7)
C18 0.0325(10) 0.0292(10) 0.0165(8) 0.0004(7) 0.0062(7) 0.0123(8)
O6 0.0322(8) 0.0287(8) 0.0387(8) 0.0153(6) 0.0137(6) 0.0168(6)

loop_
_atom_type_symbol
_atom_type_description
_atom_type_scat_dispersion_real
_atom_type_scat_dispersion_imag
_atom_type_scat_source
C C 0.0033 0.0016 'International Tables Vol C Tables 4.2.6.8 and 6.1.1.4'
H H 0.0000 0.0000 'International Tables Vol C Tables 4.2.6.8 and 6.1.1.4'
Fe Fe 0.3463 0.8444 'International Tables Vol C Tables 4.2.6.8 and 6.1.1.4'
N N 0.0061 0.0033 'International Tables Vol C Tables 4.2.6.8 and 6.1.1.4'
O O 0.0106 0.0060 'International Tables Vol C Tables 4.2.6.8 and 6.1.1.4'
S S 0.1246 0.1234 'International Tables Vol C Tables 4.2.6.8 and 6.1.1.4'

loop_
_geom_angle_atom_site_label_1
_geom_angle_atom_site_label_2
_geom_angle_atom_site_label_3
_geom_angle
_geom_angle_site_symmetry_1
_geom_angle_site_symmetry_3
_geom_angle_publ_flag
N1 Fe1 S1 89.84(4) . . ?
N1 Fe1 N2 97.48(5) . . ?
N2 Fe1 S1 69.81(4) . . ?
C1 Fe1 S1 176.99(6) . . ?
C1 Fe1 N1 90.08(7) . . ?
C1 Fe1 N2 107.23(7) . . ?
C1 Fe1 C3 89.56(7) . . ?
C2 Fe1 S1 88.09(6) . . ?
C2 Fe1 N1 170.40(6) . . ?
C2 Fe1 N2 90.61(6) . . ?
C2 Fe1 C1 92.47(8) . . ?
C2 Fe1 C3 87.98(7) . . ?
C3 Fe1 S1 93.42(5) . . ?
C3 Fe1 N1 82.78(6) . . ?
C3 Fe1 N2 163.21(7) . . ?
C13 S1 Fe1 79.45(6) . . ?
C9 O5 C10 114.01(13) . . ?
C5 N1 Fe1 113.10(10) . . ?
C9 N1 Fe1 129.40(11) . . ?
C9 N1 C5 117.39(14) . . ?
C13 N2 Fe1 100.45(10) . . ?
C17 N2 Fe1 138.96(12) . . ?
C17 N2 C13 120.50(15) . . ?
O1 C1 Fe1 176.76(16) . . ?
O2 C2 Fe1 177.63(15) . . ?
O3 C3 Fe1 129.11(13) . . ?
O3 C3 C4 119.48(15) . . ?
C4 C3 Fe1 111.35(11) . . ?
C5 C4 C3 110.94(13) . . ?
N1 C5 C4 114.68(14) . . ?
N1 C5 C6 123.16(15) . . ?
C6 C5 C4 122.16(15) . . ?
C5 C6 C7 117.72(15) . . ?
C5 C6 C12 121.95(15) . . ?
C7 C6 C12 120.31(15) . . ?
O4 C7 C6 116.02(15) . . ?
O4 C7 C8 123.30(15) . . ?
C8 C7 C6 120.63(15) . . ?
C7 C8 C11 121.26(15) . . ?
C9 C8 C7 116.70(15) . . ?
C9 C8 C11 121.92(15) . . ?
O5 C9 C8 120.12(14) . . ?
N1 C9 O5 115.73(14) . . ?
N1 C9 C8 124.07(15) . . ?
N2 C13 S1 110.13(12) . . ?
N2 C13 C14 122.00(16) . . ?
C14 C13 S1 127.85(15) . . ?
C15 C14 C13 117.25(18) . . ?
C16 C15 C14 120.58(17) . . ?
C15 C16 C17 119.67(17) . . ?
N2 C17 C16 119.82(17) . . ?
N2 C17 C18 117.41(15) . . ?
C16 C17 C18 122.77(16) . . ?

loop_
_geom_bond_atom_site_label_1
_geom_bond_atom_site_label_2
_geom_bond_distance
_geom_bond_site_symmetry_2
_geom_bond_publ_flag
Fe1 S1 2.3640(5) . ?
Fe1 N1 2.0723(14) . ?
Fe1 N2 2.0726(14) . ?
Fe1 C1 1.7746(18) . ?
Fe1 C2 1.7603(18) . ?
Fe1 C3 1.9230(17) . ?
S1 C13 1.7482(17) . ?
O1 C1 1.141(2) . ?
O2 C2 1.142(2) . ?
O3 C3 1.220(2) . ?
O4 C7 1.346(2) . ?
O5 C9 1.3634(19) . ?
O5 C10 1.449(2) . ?
N1 C5 1.364(2) . ?
N1 C9 1.345(2) . ?
N2 C13 1.349(2) . ?
N2 C17 1.349(2) . ?
C3 C4 1.522(2) . ?
C4 C5 1.493(2) . ?
C5 C6 1.380(2) . ?
C6 C7 1.401(2) . ?
C6 C12 1.504(2) . ?
C7 C8 1.396(2) . ?
C8 C9 1.396(2) . ?
C8 C11 1.504(2) . ?
C13 C14 1.395(2) . ?
C14 C15 1.385(3) . ?
C15 C16 1.381(3) . ?
C16 C17 1.392(3) . ?
C17 C18 1.489(3) . ?
